data_7715821
loop_
_publ_author_name
'Landart, Aritz'
'Quesada-Moreno, Mar&#xed;a Mar'
'Palacios, Mar&#xed;a A'
'Li, Yanling'
'Ozerov, Mykhaylo'
'Krzystek, J.'
'Colacio, Enrique'

_publ_section_title
;
 Control of the geometry and anisotropy driven by the combination of
 steric and anion coordination effects in Co<sup>II</sup> complexes with
 N<sub>6</sub>-tripodal ligands: the impact of the size of the ligand on
 the magnetization relaxation time.
;
_journal_issue 31
_journal_name_full 'Dalton transactions (Cambridge, England : 2003)'
_journal_page_first 12876
_journal_page_last 12892
_journal_paper_doi 10.1039/d4dt00622d
_journal_volume 53
_journal_year 2024
_chemical_formula_moiety 'C33 H30 Co N9 P S, 2(Cl O4), 2(C H4 O)'
_chemical_formula_sum 'C35 H38 Cl2 Co N9 O10 P S'
_chemical_formula_weight 937.60
_space_group_crystal_system monoclinic
_space_group_IT_number 14
_space_group_name_Hall '-P 2yn'
_space_group_name_H-M_alt 'P 1 21/n 1'
_atom_sites_solution_hydrogens geom
_atom_sites_solution_primary dual
_audit_creation_date 2024-04-08
_audit_creation_method
;
Olex2 1.5
(compiled 2024.02.16 svn.r378c4104 for OlexSys, GUI svn.r6928)
;
_audit_update_record
;
2024-04-08 deposited with the CCDC.	2024-04-22 downloaded from the CCDC.
;
_cell_angle_alpha 90
_cell_angle_beta 104.7780(10)
_cell_angle_gamma 90
_cell_formula_units_Z 4
_cell_length_a 15.7990(7)
_cell_length_b 15.1731(6)
_cell_length_c 17.5313(7)
_cell_measurement_reflns_used 9914
_cell_measurement_temperature 100.00
_cell_measurement_theta_max 28.201
_cell_measurement_theta_min 2.403
_cell_volume 4063.6(3)
_computing_cell_refinement 'SAINT V8.40B (?, 2016)'
_computing_data_collection 'Bruker APEX2'
_computing_data_reduction 'SAINT V8.40B (?, 2016)'
_computing_molecular_graphics 'Olex2 1.5 (Dolomanov et al., 2009)'
_computing_publication_material 'Olex2 1.5 (Dolomanov et al., 2009)'
_computing_structure_refinement 'SHELXL 2018/3 (Sheldrick, 2015)'
_computing_structure_solution 'SHELXT 2018/2 (Sheldrick, 2018)'
_diffrn_ambient_temperature 100.00
_diffrn_measured_fraction_theta_full 0.999
_diffrn_measured_fraction_theta_max 0.997
_diffrn_measurement_device_type 'four-circle diffractomenter'
_diffrn_measurement_method '\w scans'
_diffrn_radiation_type MoK\a
_diffrn_radiation_wavelength 0.71073
_diffrn_reflns_av_R_equivalents 0.0562
_diffrn_reflns_av_unetI/netI 0.0489
_diffrn_reflns_Laue_measured_fraction_full 0.999
_diffrn_reflns_Laue_measured_fraction_max 0.997
_diffrn_reflns_limit_h_max 21
_diffrn_reflns_limit_h_min -20
_diffrn_reflns_limit_k_max 18
_diffrn_reflns_limit_k_min -20
_diffrn_reflns_limit_l_max 23
_diffrn_reflns_limit_l_min -23
_diffrn_reflns_number 45118
_diffrn_reflns_point_group_measured_fraction_full 0.999
_diffrn_reflns_point_group_measured_fraction_max 0.997
_diffrn_reflns_theta_full 25.242
_diffrn_reflns_theta_max 28.280
_diffrn_reflns_theta_min 2.403
_diffrn_source_current 1.0
_diffrn_source_power 0.05
_diffrn_source_voltage 50.0
_exptl_absorpt_coefficient_mu 0.712
_exptl_absorpt_correction_T_max 1.0000
_exptl_absorpt_correction_T_min 0.8722
_exptl_absorpt_correction_type numerical
_exptl_absorpt_process_details
;
SADABS-2016/2 (Bruker,2016/2) was used for absorption correction.
wR2(int) was 0.0863 before and 0.0576 after correction.
The Ratio of minimum to maximum transmission is 0.8722.
The \l/2 correction factor is Not present.
;
_exptl_crystal_colour yellow
_exptl_crystal_density_diffrn 1.533
_exptl_crystal_description prismatic
_exptl_crystal_F_000 1932
_exptl_crystal_size_max 0.129
_exptl_crystal_size_mid 0.124
_exptl_crystal_size_min 0.061
_refine_diff_density_max 1.343
_refine_diff_density_min -1.298
_refine_diff_density_rms 0.119
_refine_ls_extinction_method none
_refine_ls_goodness_of_fit_ref 1.016
_refine_ls_hydrogen_treatment constr
_refine_ls_matrix_type full
_refine_ls_number_parameters 544
_refine_ls_number_reflns 10053
_refine_ls_number_restraints 44
_refine_ls_restrained_S_all 1.015
_refine_ls_R_factor_all 0.1161
_refine_ls_R_factor_gt 0.0819
_refine_ls_shift/su_max 0.004
_refine_ls_shift/su_mean 0.000
_refine_ls_structure_factor_coef Fsqd
_refine_ls_weighting_details 'w=1/[\s^2^(Fo^2^)+(0.0908P)^2^+21.3891P] where P=(Fo^2^+2Fc^2^)/3'
_refine_ls_weighting_scheme calc
_refine_ls_wR_factor_gt 0.1981
_refine_ls_wR_factor_ref 0.2237
_reflns_Friedel_coverage 0.000
_reflns_number_gt 7233
_reflns_number_total 10053
_reflns_threshold_expression 'I > 2\s(I)'
_cod_data_source_file d4dt00622d2.cif
_cod_data_source_block compound_4
_cod_depositor_comments 'Adding full bibliography for 7715819--7715822.cif.'
_cod_database_code 7715821
_shelx_shelxl_version_number 2018/3
_shelx_space_group_comment
;
The symmetry employed for this shelxl refinement is uniquely defined
by the following loop, which should always be used as a source of
symmetry information in preference to the above space-group names.
They are only intended as comments.
;
_olex2_refinement_description
;
1. Fixed Uiso
 At 1.2 times of:
  All C(H) groups
 At 1.5 times of:
  All C(H,H,H) groups, All O(H) groups
2. Restrained distances
 Cl1-O1 = Cl1-O2 = Cl1-O3 = Cl1-O4
 1.44 with sigma of 0.01
 Cl1A-O1A = Cl1A-O2A = Cl1A-O3A = Cl1A-O4A
 1.44 with sigma of 0.01
 O1-O2 = O1-O3 = O1-O4 = O2-O3 = O2-O4 = O3-O4
 2.35 with sigma of 0.01
 O1A-O2A = O1A-O3A = O1A-O4A = O2A-O3A = O2A-O4A = O3A-O4A
 2.35 with sigma of 0.01
3. Uiso/Uaniso restraints and constraints
O1 \\sim O2 \\sim O3 \\sim O4 \\sim O1A \\sim O2A \\sim O3A \\sim O4A: within
2.6A with sigma of 0.04 and sigma for terminal atoms of 0.04 within 2.6A
4. Others
 Fixed Sof: O3(0.7) O4(0.7) Cl1(0.7) Cl1A(0.3) O2(0.7) O1(0.7) O4A(0.3)
 O2A(0.3) O1A(0.3) O3A(0.3)
5.a Aromatic/amide H refined with riding coordinates:
 C5(H5), C4(H4), C23(H23), C9(H9), C24(H24), C14(H14), C15(H15), C18(H18),
 C21(H21), C33(H33), C10(H10), C12(H12), C27(H27), C19(H19), C11(H11), C6(H6),
 C20(H20), C30(H30), C29(H29), C32(H32), C28(H28)
5.b Idealised Me refined as rotating group:
 C00X(H00A,H00B,H00C), C1(H1A,H1B,H1C), C3(H3A,H3B,H3C), C35(H35A,H35B,H35C),
 C34(H34A,H34B,H34C)
5.c Idealised tetrahedral OH refined as rotating group:
 O10(H10A), O9(H9A)
;
_olex2_submission_special_instructions 'No special instructions were received'

loop_
_space_group_symop_operation_xyz
'x, y, z'
'-x+1/2, y+1/2, -z+1/2'
'-x, -y, -z'
'x-1/2, -y-1/2, z-1/2'

loop_
_atom_site_label
_atom_site_type_symbol
_atom_site_fract_x
_atom_site_fract_y
_atom_site_fract_z
_atom_site_U_iso_or_equiv
_atom_site_adp_type
_atom_site_occupancy
_atom_site_site_symmetry_order
_atom_site_calc_flag
_atom_site_refinement_flags_posn
_atom_site_refinement_flags_adp
_atom_site_refinement_flags_occupancy
_atom_site_disorder_assembly
_atom_site_disorder_group
Co1 Co 0.73209(4) 0.76437(4) 0.53850(3) 0.02390(16) Uani 1 1 d . . . . .
P1 P 0.89582(8) 0.79808(8) 0.69536(6) 0.0257(3) Uani 1 1 d . . . . .
S1 S 0.99100(8) 0.81602(9) 0.78562(7) 0.0336(3) Uani 1 1 d . . . . .
Cl2 Cl 1.07604(11) 0.82102(14) 0.51629(11) 0.0618(5) Uani 1 1 d . . . . .
N4 N 0.8393(2) 0.8528(2) 0.5520(2) 0.0236(7) Uani 1 1 d . . . . .
N8 N 0.6117(2) 0.8355(3) 0.5183(2) 0.0260(8) Uani 1 1 d . . . . .
N7 N 0.7466(2) 0.7858(2) 0.4220(2) 0.0236(7) Uani 1 1 d . . . . .
N5 N 0.7287(3) 0.8121(2) 0.6514(2) 0.0259(8) Uani 1 1 d . . . . .
N2 N 0.7969(3) 0.7983(3) 0.7156(2) 0.0286(8) Uani 1 1 d . . . . .
N1 N 0.8889(3) 0.8760(3) 0.6252(2) 0.0275(8) Uani 1 1 d . . . . .
N6 N 0.8258(3) 0.6736(3) 0.5992(2) 0.0293(8) Uani 1 1 d . . . . .
N3 N 0.9024(3) 0.7016(3) 0.6492(2) 0.0321(9) Uani 1 1 d . . . . .
N9 N 0.6713(3) 0.6405(3) 0.5087(2) 0.0326(9) Uani 1 1 d . . . . .
C16 C 0.5873(3) 0.8530(3) 0.5837(3) 0.0264(9) Uani 1 1 d . . . . .
C7 C 0.7909(3) 0.8595(3) 0.4154(2) 0.0221(8) Uani 1 1 d . . . . .
C17 C 0.5022(3) 0.8866(3) 0.5824(3) 0.0287(9) Uani 1 1 d . . . . .
C8 C 0.7920(3) 0.8961(3) 0.3413(2) 0.0241(9) Uani 1 1 d . . . . .
C13 C 0.7460(3) 0.8500(3) 0.2720(3) 0.0298(10) Uani 1 1 d . . . . .
C5 C 0.6533(3) 0.8363(3) 0.6584(3) 0.0283(9) Uani 1 1 d . . . . .
H5 H 0.640841 0.842931 0.708287 0.034 Uiso 1 1 calc R U . . .
C22 C 0.4427(3) 0.8992(3) 0.5072(3) 0.0292(10) Uani 1 1 d . . . . .
C4 C 0.8411(3) 0.8975(3) 0.4900(2) 0.0234(8) Uani 1 1 d . . . . .
H4 H 0.872729 0.951113 0.492402 0.028 Uiso 1 1 calc R U . . .
C23 C 0.4726(3) 0.8830(3) 0.4393(3) 0.0301(10) Uani 1 1 d . . . . .
H23 H 0.434827 0.893067 0.388447 0.036 Uiso 1 1 calc R U . . .
C9 C 0.8343(3) 0.9764(3) 0.3327(3) 0.0301(10) Uani 1 1 d . . . . .
H9 H 0.866293 1.007032 0.378214 0.036 Uiso 1 1 calc R U . . .
C24 C 0.5555(3) 0.8531(3) 0.4464(3) 0.0284(9) Uani 1 1 d . . . . .
H24 H 0.575083 0.844198 0.400067 0.034 Uiso 1 1 calc R U . . .
C14 C 0.7056(3) 0.7696(4) 0.2817(3) 0.0325(10) Uani 1 1 d . . . . .
H14 H 0.678268 0.735164 0.236882 0.039 Uiso 1 1 calc R U . . .
C15 C 0.7057(3) 0.7412(3) 0.3554(3) 0.0293(9) Uani 1 1 d . . . . .
H15 H 0.676023 0.687935 0.360637 0.035 Uiso 1 1 calc R U . . .
C18 C 0.4738(4) 0.9047(3) 0.6509(3) 0.0367(11) Uani 1 1 d . . . . .
H18 H 0.513481 0.898987 0.701421 0.044 Uiso 1 1 calc R U . . .
C21 C 0.3552(4) 0.9259(3) 0.5026(3) 0.0381(11) Uani 1 1 d . . . . .
H21 H 0.314984 0.934540 0.452696 0.046 Uiso 1 1 calc R U . . .
C25 C 0.7247(4) 0.5722(3) 0.5289(3) 0.0321(10) Uani 1 1 d . . . . .
C00X C 0.7838(4) 0.7985(4) 0.7953(3) 0.0381(12) Uani 1 1 d . . . . .
H00A H 0.838222 0.781045 0.833233 0.057 Uiso 1 1 calc R U . . .
H00B H 0.737259 0.756684 0.797845 0.057 Uiso 1 1 calc R U . . .
H00C H 0.767005 0.857736 0.808135 0.057 Uiso 1 1 calc R U . . .
C33 C 0.5867(4) 0.6276(4) 0.4679(3) 0.0366(12) Uani 1 1 d . . . . .
H33 H 0.548705 0.677030 0.456424 0.044 Uiso 1 1 calc R U . . .
C10 C 0.8294(3) 1.0099(4) 0.2596(3) 0.0392(12) Uani 1 1 d . . . . .
H10 H 0.857652 1.063910 0.254161 0.047 Uiso 1 1 calc R U . . .
O10 O 1.0146(5) 0.5703(4) 0.3654(4) 0.0904(19) Uani 1 1 d . . . . .
H10A H 1.037058 0.619443 0.360356 0.136 Uiso 1 1 calc R U . . .
O9 O 0.5607(4) 0.7673(4) 0.8141(4) 0.0769(16) Uani 1 1 d . . . . .
H9A H 0.597976 0.744277 0.851715 0.115 Uiso 1 1 calc R U . . .
C12 C 0.7430(3) 0.8867(4) 0.1974(3) 0.0391(12) Uani 1 1 d . . . . .
H12 H 0.712973 0.856517 0.150940 0.047 Uiso 1 1 calc R U . . .
C1 C 0.9313(3) 0.9615(3) 0.6374(3) 0.0332(11) Uani 1 1 d . . . . .
H1A H 0.958192 0.970126 0.693827 0.050 Uiso 1 1 calc R U . . .
H1B H 0.887743 1.007849 0.618486 0.050 Uiso 1 1 calc R U . . .
H1C H 0.976520 0.964424 0.608299 0.050 Uiso 1 1 calc R U . . .
C27 C 0.7514(4) 0.4102(3) 0.5258(3) 0.0417(13) Uani 1 1 d . . . . .
H27 H 0.809756 0.417095 0.556994 0.050 Uiso 1 1 calc R U . . .
C26 C 0.6965(4) 0.4834(3) 0.5064(3) 0.0387(12) Uani 1 1 d . . . . .
O7 O 1.0449(4) 0.9109(3) 0.5106(3) 0.0790(17) Uani 1 1 d . . . . .
C19 C 0.3888(4) 0.9306(4) 0.6447(4) 0.0433(13) Uani 1 1 d . . . . .
H19 H 0.370118 0.942923 0.691019 0.052 Uiso 1 1 calc R U . . .
C11 C 0.7822(4) 0.9641(5) 0.1917(3) 0.0456(14) Uani 1 1 d . . . . .
H11 H 0.778116 0.988613 0.141040 0.055 Uiso 1 1 calc R U . . .
C6 C 0.8126(4) 0.5922(3) 0.5770(3) 0.0354(11) Uani 1 1 d . . . . .
H6 H 0.857009 0.548547 0.591067 0.042 Uiso 1 1 calc R U . . .
C20 C 0.3297(4) 0.9389(4) 0.5702(4) 0.0444(13) Uani 1 1 d . . . . .
H20 H 0.270545 0.953937 0.566975 0.053 Uiso 1 1 calc R U . . .
C30 C 0.5778(4) 0.3868(4) 0.4340(3) 0.0461(14) Uani 1 1 d . . . . .
H30 H 0.519488 0.378263 0.403332 0.055 Uiso 1 1 calc R U . . .
C31 C 0.6081(4) 0.4730(4) 0.4606(3) 0.0409(13) Uani 1 1 d . . . . .
C29 C 0.6334(5) 0.3172(4) 0.4529(4) 0.0507(15) Uani 1 1 d . . . . .
H29 H 0.613219 0.260105 0.434571 0.061 Uiso 1 1 calc R U . . .
C32 C 0.5543(4) 0.5460(4) 0.4426(3) 0.0395(12) Uani 1 1 d . . . . .
H32 H 0.495218 0.539564 0.412928 0.047 Uiso 1 1 calc R U . . .
C28 C 0.7200(5) 0.3273(4) 0.4989(4) 0.0500(15) Uani 1 1 d . . . . .
H28 H 0.757126 0.277241 0.511576 0.060 Uiso 1 1 calc R U . . .
C3 C 0.9765(4) 0.6419(4) 0.6700(4) 0.0518(16) Uani 1 1 d . . . . .
H3A H 1.026293 0.672161 0.705073 0.078 Uiso 1 1 calc R U . . .
H3B H 0.992387 0.623105 0.622064 0.078 Uiso 1 1 calc R U . . .
H3C H 0.960795 0.590249 0.697060 0.078 Uiso 1 1 calc R U . . .
O5 O 1.1282(6) 0.8091(4) 0.5890(4) 0.120(3) Uani 1 1 d . . . . .
O8 O 1.1273(5) 0.8218(7) 0.4590(4) 0.127(3) Uani 1 1 d . . . . .
C35 C 0.9437(5) 0.5823(6) 0.4060(6) 0.074(2) Uani 1 1 d . . . . .
H35A H 0.895717 0.615955 0.372028 0.110 Uiso 1 1 calc R U . . .
H35B H 0.966519 0.614293 0.455567 0.110 Uiso 1 1 calc R U . . .
H35C H 0.921980 0.524480 0.417323 0.110 Uiso 1 1 calc R U . . .
O6 O 1.0025(6) 0.7661(5) 0.4929(6) 0.124(3) Uani 1 1 d . . . . .
C34 C 0.4978(6) 0.7022(6) 0.7774(6) 0.089(3) Uani 1 1 d . . . . .
H34A H 0.447141 0.731268 0.742454 0.133 Uiso 1 1 calc R U . . .
H34B H 0.478931 0.668944 0.817996 0.133 Uiso 1 1 calc R U . . .
H34C H 0.524444 0.661883 0.746466 0.133 Uiso 1 1 calc R U . . .
O3 O 0.6467(3) 0.4888(3) 0.7197(3) 0.0489(14) Uiso 0.7 1 d D U P A 1
O4 O 0.7140(5) 0.5891(5) 0.8197(3) 0.0662(18) Uiso 0.7 1 d D U P A 1
Cl1 Cl 0.70862(15) 0.56056(15) 0.74066(12) 0.0449(5) Uani 0.7 1 d D . P A 1
Cl1A Cl 0.7722(5) 0.5445(3) 0.7567(3) 0.0542(14) Uani 0.3 1 d D . P B 2
O2 O 0.6788(3) 0.6323(3) 0.6873(3) 0.0387(12) Uiso 0.7 1 d D U P A 1
O1 O 0.7917(4) 0.5294(6) 0.7329(5) 0.078(3) Uiso 0.7 1 d D U P A 1
O4A O 0.7619(10) 0.5062(9) 0.8282(6) 0.068(4) Uiso 0.3 1 d D U P B 2
O2A O 0.8040(11) 0.4808(9) 0.7104(8) 0.079(5) Uiso 0.3 1 d D U P B 2
O1A O 0.6886(8) 0.5783(13) 0.7112(10) 0.116(9) Uiso 0.3 1 d D U P B 2
O3A O 0.8319(10) 0.6171(8) 0.7734(9) 0.081(5) Uiso 0.3 1 d D U P B 2

loop_
_atom_site_aniso_label
_atom_site_aniso_U_11
_atom_site_aniso_U_22
_atom_site_aniso_U_33
_atom_site_aniso_U_23
_atom_site_aniso_U_13
_atom_site_aniso_U_12
Co1 0.0284(3) 0.0231(3) 0.0159(3) -0.0005(2) -0.0022(2) -0.0063(2)
P1 0.0297(6) 0.0244(6) 0.0167(5) 0.0027(4) -0.0059(4) -0.0025(4)
S1 0.0353(6) 0.0357(6) 0.0202(5) 0.0037(5) -0.0108(4) -0.0013(5)
Cl2 0.0495(9) 0.0789(12) 0.0574(10) -0.0137(9) 0.0142(7) -0.0005(8)
N4 0.0247(18) 0.0246(18) 0.0161(16) -0.0004(14) -0.0047(13) -0.0012(14)
N8 0.0287(19) 0.0261(19) 0.0203(17) -0.0020(14) 0.0007(14) -0.0058(15)
N7 0.0269(18) 0.0274(19) 0.0133(15) -0.0006(14) -0.0008(13) 0.0003(14)
N5 0.031(2) 0.0265(19) 0.0155(16) -0.0034(14) -0.0023(14) -0.0075(15)
N2 0.035(2) 0.031(2) 0.0159(17) -0.0007(15) -0.0024(15) -0.0060(16)
N1 0.0301(19) 0.0285(19) 0.0173(17) 0.0025(15) -0.0063(14) -0.0066(15)
N6 0.041(2) 0.0253(19) 0.0174(17) -0.0009(14) 0.0004(15) -0.0045(16)
N3 0.037(2) 0.031(2) 0.0210(18) 0.0032(16) -0.0048(16) 0.0047(17)
N9 0.046(2) 0.028(2) 0.0189(17) -0.0003(15) -0.0005(16) -0.0121(18)
C16 0.030(2) 0.025(2) 0.021(2) -0.0030(17) -0.0003(17) -0.0069(17)
C7 0.0193(19) 0.026(2) 0.0188(19) 0.0024(16) 0.0014(15) 0.0030(16)
C17 0.035(2) 0.019(2) 0.031(2) -0.0006(18) 0.0066(19) -0.0047(18)
C8 0.0190(19) 0.035(2) 0.0183(19) 0.0030(17) 0.0043(15) 0.0032(17)
C13 0.025(2) 0.042(3) 0.021(2) -0.0030(19) 0.0035(17) 0.0037(19)
C5 0.035(2) 0.027(2) 0.020(2) -0.0049(17) 0.0022(18) -0.0054(18)
C22 0.033(2) 0.018(2) 0.035(2) -0.0048(18) 0.0048(19) -0.0044(17)
C4 0.0199(19) 0.026(2) 0.0207(19) 0.0038(16) -0.0016(15) -0.0018(16)
C23 0.037(3) 0.025(2) 0.023(2) -0.0001(17) -0.0028(18) -0.0048(18)
C9 0.024(2) 0.038(3) 0.027(2) 0.0051(19) 0.0027(17) -0.0012(19)
C24 0.033(2) 0.029(2) 0.020(2) -0.0030(17) 0.0004(17) -0.0071(18)
C14 0.037(3) 0.042(3) 0.0161(19) -0.0078(19) 0.0027(18) -0.004(2)
C15 0.034(2) 0.031(2) 0.022(2) -0.0063(18) 0.0048(18) -0.0034(19)
C18 0.048(3) 0.031(3) 0.031(2) 0.000(2) 0.011(2) 0.004(2)
C21 0.037(3) 0.031(3) 0.042(3) -0.003(2) 0.001(2) 0.003(2)
C25 0.053(3) 0.024(2) 0.019(2) -0.0049(17) 0.009(2) -0.011(2)
C00X 0.041(3) 0.049(3) 0.018(2) -0.002(2) -0.0034(19) -0.013(2)
C33 0.050(3) 0.034(3) 0.021(2) 0.0020(19) 0.000(2) -0.017(2)
C10 0.035(3) 0.053(3) 0.029(2) 0.011(2) 0.007(2) -0.005(2)
O10 0.122(6) 0.058(3) 0.085(4) -0.009(3) 0.015(4) 0.019(4)
O9 0.077(4) 0.076(4) 0.076(4) 0.006(3) 0.016(3) -0.016(3)
C12 0.036(3) 0.061(4) 0.019(2) -0.003(2) 0.0051(19) -0.005(2)
C1 0.039(3) 0.033(2) 0.020(2) 0.0041(18) -0.0065(18) -0.014(2)
C27 0.066(4) 0.029(3) 0.032(3) -0.003(2) 0.017(3) -0.007(2)
C26 0.065(4) 0.028(2) 0.024(2) -0.0037(19) 0.014(2) -0.013(2)
O7 0.107(5) 0.049(3) 0.071(3) 0.013(3) 0.005(3) -0.016(3)
C19 0.056(3) 0.034(3) 0.045(3) 0.001(2) 0.021(3) 0.012(2)
C11 0.039(3) 0.076(4) 0.021(2) 0.010(2) 0.008(2) -0.004(3)
C6 0.058(3) 0.021(2) 0.023(2) 0.0017(18) 0.004(2) 0.004(2)
C20 0.045(3) 0.036(3) 0.054(3) -0.001(3) 0.016(3) 0.011(2)
C30 0.060(4) 0.038(3) 0.043(3) -0.009(2) 0.019(3) -0.022(3)
C31 0.061(4) 0.040(3) 0.024(2) -0.009(2) 0.013(2) -0.022(3)
C29 0.071(4) 0.037(3) 0.047(3) -0.006(3) 0.021(3) -0.021(3)
C32 0.050(3) 0.038(3) 0.027(2) -0.004(2) 0.005(2) -0.019(2)
C28 0.086(5) 0.027(3) 0.044(3) 0.000(2) 0.029(3) 0.001(3)
C3 0.056(4) 0.040(3) 0.045(3) -0.006(3) -0.013(3) 0.020(3)
O5 0.215(9) 0.076(4) 0.049(3) 0.014(3) -0.003(4) 0.014(5)
O8 0.082(5) 0.222(10) 0.082(4) 0.028(5) 0.029(4) 0.052(6)
C35 0.055(4) 0.070(5) 0.106(7) 0.011(5) 0.040(4) -0.005(4)
O6 0.117(6) 0.080(5) 0.181(8) -0.037(5) 0.048(6) -0.034(4)
C34 0.093(7) 0.076(6) 0.079(6) -0.001(5) -0.012(5) -0.020(5)
Cl1 0.0433(12) 0.0488(12) 0.0383(10) 0.0232(9) 0.0025(9) -0.0062(9)
Cl1A 0.086(5) 0.040(3) 0.035(3) -0.001(2) 0.011(3) 0.003(3)

loop_
_atom_type_symbol
_atom_type_description
_atom_type_scat_dispersion_real
_atom_type_scat_dispersion_imag
_atom_type_scat_source
C C 0.0033 0.0016 'International Tables Vol C Tables 4.2.6.8 and 6.1.1.4'
H H 0.0000 0.0000 'International Tables Vol C Tables 4.2.6.8 and 6.1.1.4'
Cl Cl 0.1484 0.1585 'International Tables Vol C Tables 4.2.6.8 and 6.1.1.4'
Co Co 0.3494 0.9721 'International Tables Vol C Tables 4.2.6.8 and 6.1.1.4'
N N 0.0061 0.0033 'International Tables Vol C Tables 4.2.6.8 and 6.1.1.4'
O O 0.0106 0.0060 'International Tables Vol C Tables 4.2.6.8 and 6.1.1.4'
P P 0.1023 0.0942 'International Tables Vol C Tables 4.2.6.8 and 6.1.1.4'
S S 0.1246 0.1234 'International Tables Vol C Tables 4.2.6.8 and 6.1.1.4'

loop_
_geom_angle_atom_site_label_1
_geom_angle_atom_site_label_2
_geom_angle_atom_site_label_3
_geom_angle
_geom_angle_site_symmetry_1
_geom_angle_site_symmetry_3
_geom_angle_publ_flag
N4 Co1 N8 110.49(14) . . ?
N4 Co1 N7 74.54(14) . . ?
N8 Co1 N7 94.16(14) . . ?
N5 Co1 N4 83.66(14) . . ?
N5 Co1 N8 75.45(15) . . ?
N5 Co1 N7 150.91(15) . . ?
N6 Co1 N4 85.36(15) . . ?
N6 Co1 N8 153.80(16) . . ?
N6 Co1 N7 110.50(15) . . ?
N6 Co1 N5 86.20(15) . . ?
N6 Co1 N9 76.08(16) . . ?
N9 Co1 N4 152.51(17) . . ?
N9 Co1 N8 94.52(16) . . ?
N9 Co1 N7 92.99(15) . . ?
N9 Co1 N5 114.59(15) . . ?
N2 P1 S1 113.70(14) . . ?
N2 P1 N1 105.1(2) . . ?
N1 P1 S1 113.33(14) . . ?
N3 P1 S1 112.95(15) . . ?
N3 P1 N2 106.0(2) . . ?
N3 P1 N1 105.0(2) . . ?
O7 Cl2 O8 100.7(5) . . ?
O5 Cl2 O7 108.0(4) . . ?
O5 Cl2 O8 110.2(5) . . ?
O5 Cl2 O6 117.4(6) . . ?
O6 Cl2 O7 107.4(4) . . ?
O6 Cl2 O8 111.8(6) . . ?
N1 N4 Co1 121.1(3) . . ?
C4 N4 Co1 115.3(3) . . ?
C4 N4 N1 121.8(4) . . ?
C16 N8 Co1 113.6(3) . . ?
C16 N8 C24 119.6(4) . . ?
C24 N8 Co1 126.3(3) . . ?
C7 N7 Co1 113.3(3) . . ?
C7 N7 C15 119.1(4) . . ?
C15 N7 Co1 126.8(3) . . ?
N2 N5 Co1 121.0(3) . . ?
C5 N5 Co1 115.6(3) . . ?
C5 N5 N2 121.7(4) . . ?
N5 N2 P1 114.0(3) . . ?
N5 N2 C00X 120.9(4) . . ?
C00X N2 P1 124.4(3) . . ?
N4 N1 P1 114.7(3) . . ?
N4 N1 C1 120.1(4) . . ?
C1 N1 P1 125.2(3) . . ?
N3 N6 Co1 121.0(3) . . ?
C6 N6 Co1 115.7(3) . . ?
C6 N6 N3 122.4(4) . . ?
N6 N3 P1 115.1(3) . . ?
N6 N3 C3 119.5(4) . . ?
C3 N3 P1 124.4(4) . . ?
C25 N9 Co1 114.3(3) . . ?
C25 N9 C33 120.0(4) . . ?
C33 N9 Co1 125.6(4) . . ?
N8 C16 C17 122.4(4) . . ?
N8 C16 C5 116.0(4) . . ?
C17 C16 C5 121.7(4) . . ?
N7 C7 C8 122.4(4) . . ?
N7 C7 C4 115.3(4) . . ?
C8 C7 C4 122.2(4) . . ?
C22 C17 C16 117.3(4) . . ?
C18 C17 C16 123.8(4) . . ?
C18 C17 C22 118.9(5) . . ?
C7 C8 C13 117.7(4) . . ?
C9 C8 C7 123.4(4) . . ?
C9 C8 C13 118.8(4) . . ?
C14 C13 C8 118.0(4) . . ?
C12 C13 C8 118.9(5) . . ?
C12 C13 C14 123.0(4) . . ?
N5 C5 C16 115.4(4) . . ?
N5 C5 H5 122.3 . . ?
C16 C5 H5 122.3 . . ?
C23 C22 C17 118.3(4) . . ?
C23 C22 C21 122.1(5) . . ?
C21 C22 C17 119.6(5) . . ?
N4 C4 C7 115.0(4) . . ?
N4 C4 H4 122.5 . . ?
C7 C4 H4 122.5 . . ?
C22 C23 H23 119.9 . . ?
C24 C23 C22 120.1(4) . . ?
C24 C23 H23 119.9 . . ?
C8 C9 H9 119.8 . . ?
C10 C9 C8 120.4(5) . . ?
C10 C9 H9 119.8 . . ?
N8 C24 H24 118.9 . . ?
C23 C24 N8 122.1(4) . . ?
C23 C24 H24 118.9 . . ?
C13 C14 H14 120.1 . . ?
C15 C14 C13 119.8(4) . . ?
C15 C14 H14 120.1 . . ?
N7 C15 H15 118.6 . . ?
C14 C15 N7 122.8(5) . . ?
C14 C15 H15 118.6 . . ?
C17 C18 H18 119.9 . . ?
C19 C18 C17 120.3(5) . . ?
C19 C18 H18 119.9 . . ?
C22 C21 H21 120.3 . . ?
C20 C21 C22 119.4(5) . . ?
C20 C21 H21 120.3 . . ?
N9 C25 C26 121.8(5) . . ?
N9 C25 C6 116.0(4) . . ?
C26 C25 C6 122.2(5) . . ?
N2 C00X H00A 109.5 . . ?
N2 C00X H00B 109.5 . . ?
N2 C00X H00C 109.5 . . ?
H00A C00X H00B 109.5 . . ?
H00A C00X H00C 109.5 . . ?
H00B C00X H00C 109.5 . . ?
N9 C33 H33 118.7 . . ?
N9 C33 C32 122.5(5) . . ?
C32 C33 H33 118.7 . . ?
C9 C10 H10 120.0 . . ?
C9 C10 C11 120.0(5) . . ?
C11 C10 H10 120.0 . . ?
C35 O10 H10A 109.5 . . ?
C34 O9 H9A 109.5 . . ?
C13 C12 H12 119.8 . . ?
C11 C12 C13 120.5(5) . . ?
C11 C12 H12 119.8 . . ?
N1 C1 H1A 109.5 . . ?
N1 C1 H1B 109.5 . . ?
N1 C1 H1C 109.5 . . ?
H1A C1 H1B 109.5 . . ?
H1A C1 H1C 109.5 . . ?
H1B C1 H1C 109.5 . . ?
C26 C27 H27 120.3 . . ?
C28 C27 H27 120.3 . . ?
C28 C27 C26 119.5(6) . . ?
C27 C26 C25 123.1(5) . . ?
C27 C26 C31 120.3(5) . . ?
C31 C26 C25 116.5(5) . . ?
C18 C19 H19 119.9 . . ?
C18 C19 C20 120.1(5) . . ?
C20 C19 H19 119.9 . . ?
C10 C11 H11 119.3 . . ?
C12 C11 C10 121.4(5) . . ?
C12 C11 H11 119.3 . . ?
N6 C6 C25 115.3(5) . . ?
N6 C6 H6 122.4 . . ?
C25 C6 H6 122.4 . . ?
C21 C20 C19 121.6(5) . . ?
C21 C20 H20 119.2 . . ?
C19 C20 H20 119.2 . . ?
C31 C30 H30 120.3 . . ?
C29 C30 H30 120.3 . . ?
C29 C30 C31 119.3(6) . . ?
C26 C31 C30 118.8(6) . . ?
C32 C31 C26 119.6(5) . . ?
C32 C31 C30 121.5(5) . . ?
C30 C29 H29 119.1 . . ?
C30 C29 C28 121.9(5) . . ?
C28 C29 H29 119.1 . . ?
C33 C32 C31 119.5(5) . . ?
C33 C32 H32 120.3 . . ?
C31 C32 H32 120.3 . . ?
C27 C28 C29 120.2(6) . . ?
C27 C28 H28 119.9 . . ?
C29 C28 H28 119.9 . . ?
N3 C3 H3A 109.5 . . ?
N3 C3 H3B 109.5 . . ?
N3 C3 H3C 109.5 . . ?
H3A C3 H3B 109.5 . . ?
H3A C3 H3C 109.5 . . ?
H3B C3 H3C 109.5 . . ?
O10 C35 H35A 109.5 . . ?
O10 C35 H35B 109.5 . . ?
O10 C35 H35C 109.5 . . ?
H35A C35 H35B 109.5 . . ?
H35A C35 H35C 109.5 . . ?
H35B C35 H35C 109.5 . . ?
O9 C34 H34A 109.5 . . ?
O9 C34 H34B 109.5 . . ?
O9 C34 H34C 109.5 . . ?
H34A C34 H34B 109.5 . . ?
H34A C34 H34C 109.5 . . ?
H34B C34 H34C 109.5 . . ?
O4 Cl1 O3 110.0(4) . . ?
O2 Cl1 O3 108.5(3) . . ?
O2 Cl1 O4 109.3(4) . . ?
O2 Cl1 O1 110.2(4) . . ?
O1 Cl1 O3 107.7(4) . . ?
O1 Cl1 O4 111.2(4) . . ?
O4A Cl1A O2A 111.0(7) . . ?
O4A Cl1A O1A 109.6(7) . . ?
O4A Cl1A O3A 110.5(7) . . ?
O2A Cl1A O3A 109.0(7) . . ?
O1A Cl1A O2A 109.1(7) . . ?
O1A Cl1A O3A 107.4(7) . . ?

loop_
_geom_bond_atom_site_label_1
_geom_bond_atom_site_label_2
_geom_bond_distance
_geom_bond_site_symmetry_2
_geom_bond_publ_flag
Co1 N4 2.127(4) . ?
Co1 N8 2.136(4) . ?
Co1 N7 2.138(4) . ?
Co1 N5 2.122(4) . ?
Co1 N6 2.102(4) . ?
Co1 N9 2.114(4) . ?
P1 S1 1.9041(15) . ?
P1 N2 1.688(4) . ?
P1 N1 1.689(4) . ?
P1 N3 1.689(4) . ?
Cl2 O7 1.444(6) . ?
Cl2 O5 1.342(6) . ?
Cl2 O8 1.443(7) . ?
Cl2 O6 1.404(7) . ?
N4 N1 1.368(5) . ?
N4 C4 1.288(6) . ?
N8 C16 1.327(6) . ?
N8 C24 1.369(6) . ?
N7 C7 1.338(6) . ?
N7 C15 1.362(5) . ?
N5 N2 1.362(5) . ?
N5 C5 1.281(6) . ?
N2 C00X 1.464(6) . ?
N1 C1 1.451(6) . ?
N6 N3 1.368(5) . ?
N6 C6 1.295(6) . ?
N3 C3 1.451(7) . ?
N9 C25 1.327(7) . ?
N9 C33 1.360(7) . ?
C16 C17 1.433(7) . ?
C16 C5 1.472(6) . ?
C7 C8 1.417(6) . ?
C7 C4 1.464(6) . ?
C17 C22 1.423(7) . ?
C17 C18 1.412(7) . ?
C8 C13 1.428(6) . ?
C8 C9 1.416(7) . ?
C13 C14 1.408(7) . ?
C13 C12 1.411(7) . ?
C5 H5 0.9500 . ?
C22 C23 1.410(7) . ?
C22 C21 1.422(7) . ?
C4 H4 0.9500 . ?
C23 H23 0.9500 . ?
C23 C24 1.362(7) . ?
C9 H9 0.9500 . ?
C9 C10 1.364(7) . ?
C24 H24 0.9500 . ?
C14 H14 0.9500 . ?
C14 C15 1.362(6) . ?
C15 H15 0.9500 . ?
C18 H18 0.9500 . ?
C18 C19 1.376(8) . ?
C21 H21 0.9500 . ?
C21 C20 1.361(8) . ?
C25 C26 1.442(7) . ?
C25 C6 1.461(7) . ?
C00X H00A 0.9800 . ?
C00X H00B 0.9800 . ?
C00X H00C 0.9800 . ?
C33 H33 0.9500 . ?
C33 C32 1.370(7) . ?
C10 H10 0.9500 . ?
C10 C11 1.414(8) . ?
O10 H10A 0.8400 . ?
O10 C35 1.484(10) . ?
O9 H9A 0.8400 . ?
O9 C34 1.432(10) . ?
C12 H12 0.9500 . ?
C12 C11 1.343(8) . ?
C1 H1A 0.9800 . ?
C1 H1B 0.9800 . ?
C1 H1C 0.9800 . ?
C27 H27 0.9500 . ?
C27 C26 1.397(8) . ?
C27 C28 1.391(8) . ?
C26 C31 1.431(8) . ?
C19 H19 0.9500 . ?
C19 C20 1.404(8) . ?
C11 H11 0.9500 . ?
C6 H6 0.9500 . ?
C20 H20 0.9500 . ?
C30 H30 0.9500 . ?
C30 C31 1.429(7) . ?
C30 C29 1.359(9) . ?
C31 C32 1.383(9) . ?
C29 H29 0.9500 . ?
C29 C28 1.409(10) . ?
C32 H32 0.9500 . ?
C28 H28 0.9500 . ?
C3 H3A 0.9800 . ?
C3 H3B 0.9800 . ?
C3 H3C 0.9800 . ?
C35 H35A 0.9800 . ?
C35 H35B 0.9800 . ?
C35 H35C 0.9800 . ?
C34 H34A 0.9800 . ?
C34 H34B 0.9800 . ?
C34 H34C 0.9800 . ?
O3 Cl1 1.447(5) . ?
O4 Cl1 1.433(5) . ?
Cl1 O2 1.434(5) . ?
Cl1 O1 1.434(6) . ?
Cl1A O4A 1.426(8) . ?
Cl1A O2A 1.434(8) . ?
Cl1A O1A 1.451(8) . ?
Cl1A O3A 1.432(8) . ?

loop_
_geom_torsion_atom_site_label_1
_geom_torsion_atom_site_label_2
_geom_torsion_atom_site_label_3
_geom_torsion_atom_site_label_4
_geom_torsion
_geom_torsion_site_symmetry_1
_geom_torsion_site_symmetry_2
_geom_torsion_site_symmetry_3
_geom_torsion_site_symmetry_4
_geom_torsion_publ_flag
Co1 N4 N1 P1 29.9(4) . . . . ?
Co1 N4 N1 C1 -150.8(4) . . . . ?
Co1 N4 C4 C7 -21.2(5) . . . . ?
Co1 N8 C16 C17 -169.2(3) . . . . ?
Co1 N8 C16 C5 11.0(5) . . . . ?
Co1 N8 C24 C23 166.5(3) . . . . ?
Co1 N7 C7 C8 -166.2(3) . . . . ?
Co1 N7 C7 C4 16.3(5) . . . . ?
Co1 N7 C15 C14 167.1(4) . . . . ?
Co1 N5 N2 P1 33.7(4) . . . . ?
Co1 N5 N2 C00X -155.6(4) . . . . ?
Co1 N5 C5 C16 -17.9(5) . . . . ?
Co1 N6 N3 P1 31.0(5) . . . . ?
Co1 N6 N3 C3 -160.1(4) . . . . ?
Co1 N6 C6 C25 -15.4(6) . . . . ?
Co1 N9 C25 C26 -174.0(4) . . . . ?
Co1 N9 C25 C6 7.8(5) . . . . ?
Co1 N9 C33 C32 172.2(4) . . . . ?
S1 P1 N2 N5 161.3(3) . . . . ?
S1 P1 N2 C00X -9.0(5) . . . . ?
S1 P1 N1 N4 161.8(3) . . . . ?
S1 P1 N1 C1 -17.4(5) . . . . ?
S1 P1 N3 N6 162.1(3) . . . . ?
S1 P1 N3 C3 -6.2(5) . . . . ?
N8 C16 C17 C22 1.2(6) . . . . ?
N8 C16 C17 C18 179.0(4) . . . . ?
N8 C16 C5 N5 4.4(6) . . . . ?
N7 C7 C8 C13 -2.0(6) . . . . ?
N7 C7 C8 C9 176.5(4) . . . . ?
N7 C7 C4 N4 3.0(6) . . . . ?
N2 P1 N1 N4 -73.4(4) . . . . ?
N2 P1 N1 C1 107.3(4) . . . . ?
N2 P1 N3 N6 37.0(4) . . . . ?
N2 P1 N3 C3 -131.3(5) . . . . ?
N2 N5 C5 C16 177.0(4) . . . . ?
N1 P1 N2 N5 36.8(4) . . . . ?
N1 P1 N2 C00X -133.5(4) . . . . ?
N1 P1 N3 N6 -73.9(4) . . . . ?
N1 P1 N3 C3 117.8(5) . . . . ?
N1 N4 C4 C7 174.5(4) . . . . ?
N3 P1 N2 N5 -74.0(3) . . . . ?
N3 P1 N2 C00X 115.7(4) . . . . ?
N3 P1 N1 N4 38.1(4) . . . . ?
N3 P1 N1 C1 -141.2(4) . . . . ?
N3 N6 C6 C25 175.1(4) . . . . ?
N9 C25 C26 C27 179.0(5) . . . . ?
N9 C25 C26 C31 0.6(7) . . . . ?
N9 C25 C6 N6 4.9(7) . . . . ?
N9 C33 C32 C31 1.7(8) . . . . ?
C16 N8 C24 C23 -4.4(7) . . . . ?
C16 C17 C22 C23 -3.7(6) . . . . ?
C16 C17 C22 C21 175.2(4) . . . . ?
C16 C17 C18 C19 -175.1(5) . . . . ?
C7 N7 C15 C14 -2.0(7) . . . . ?
C7 C8 C13 C14 -2.5(6) . . . . ?
C7 C8 C13 C12 177.5(4) . . . . ?
C7 C8 C9 C10 -177.0(5) . . . . ?
C17 C16 C5 N5 -175.4(4) . . . . ?
C17 C22 C23 C24 2.4(7) . . . . ?
C17 C22 C21 C20 -0.1(7) . . . . ?
C17 C18 C19 C20 0.2(8) . . . . ?
C8 C7 C4 N4 -174.5(4) . . . . ?
C8 C13 C14 C15 4.7(7) . . . . ?
C8 C13 C12 C11 -0.5(8) . . . . ?
C8 C9 C10 C11 -0.3(8) . . . . ?
C13 C8 C9 C10 1.5(7) . . . . ?
C13 C14 C15 N7 -2.6(8) . . . . ?
C13 C12 C11 C10 1.7(9) . . . . ?
C5 N5 N2 P1 -162.0(4) . . . . ?
C5 N5 N2 C00X 8.7(7) . . . . ?
C5 C16 C17 C22 -179.0(4) . . . . ?
C5 C16 C17 C18 -1.2(7) . . . . ?
C22 C17 C18 C19 2.6(7) . . . . ?
C22 C23 C24 N8 1.7(7) . . . . ?
C22 C21 C20 C19 3.0(8) . . . . ?
C4 N4 N1 P1 -166.7(4) . . . . ?
C4 N4 N1 C1 12.6(7) . . . . ?
C4 C7 C8 C13 175.3(4) . . . . ?
C4 C7 C8 C9 -6.2(7) . . . . ?
C23 C22 C21 C20 178.8(5) . . . . ?
C9 C8 C13 C14 178.9(4) . . . . ?
C9 C8 C13 C12 -1.1(7) . . . . ?
C9 C10 C11 C12 -1.3(9) . . . . ?
C24 N8 C16 C17 2.8(7) . . . . ?
C24 N8 C16 C5 -177.0(4) . . . . ?
C14 C13 C12 C11 179.5(5) . . . . ?
C15 N7 C7 C8 4.3(6) . . . . ?
C15 N7 C7 C4 -173.2(4) . . . . ?
C18 C17 C22 C23 178.4(4) . . . . ?
C18 C17 C22 C21 -2.7(7) . . . . ?
C18 C19 C20 C21 -3.2(9) . . . . ?
C21 C22 C23 C24 -176.6(5) . . . . ?
C25 N9 C33 C32 -3.3(7) . . . . ?
C25 C26 C31 C30 177.4(5) . . . . ?
C25 C26 C31 C32 -2.1(7) . . . . ?
C33 N9 C25 C26 2.0(7) . . . . ?
C33 N9 C25 C6 -176.2(4) . . . . ?
C12 C13 C14 C15 -175.3(5) . . . . ?
C27 C26 C31 C30 -1.1(8) . . . . ?
C27 C26 C31 C32 179.4(5) . . . . ?
C26 C25 C6 N6 -173.2(4) . . . . ?
C26 C27 C28 C29 -0.3(8) . . . . ?
C26 C31 C32 C33 1.0(8) . . . . ?
C6 N6 N3 P1 -160.0(4) . . . . ?
C6 N6 N3 C3 8.9(7) . . . . ?
C6 C25 C26 C27 -2.9(8) . . . . ?
C6 C25 C26 C31 178.7(5) . . . . ?
C30 C31 C32 C33 -178.5(5) . . . . ?
C30 C29 C28 C27 -0.6(9) . . . . ?
C31 C30 C29 C28 0.7(9) . . . . ?
C29 C30 C31 C26 0.2(8) . . . . ?
C29 C30 C31 C32 179.7(5) . . . . ?
C28 C27 C26 C25 -177.2(5) . . . . ?
C28 C27 C26 C31 1.1(8) . . . . ?
